data_7037893
loop_
_publ_author_name
'Strautmann, Julia Bernhardette Hildegard'
'Dammers, Susanne'
'Limpke, Thomas'
'Parthier, Janine'
'Zimmermann, Thomas Philipp'
'Walleck, Stephan'
'Heinze-Br\"uckner, Gabriele'
'Stammler, Anja'
'B\"ogge, Hartmut'
'Glaser, Thorsten'

_publ_section_title
;
 Design and synthesis of a dinucleating ligand system with varying
 terminal donor functions that provides no bridging donor and its
 application to the synthesis of a series of Fe(III)-\m-O-Fe(III)
 complexes.
;
_journal_issue 8
_journal_name_full 'Dalton transactions (Cambridge, England : 2003)'
_journal_page_first 3340
_journal_page_last 3361
_journal_paper_doi 10.1039/c5dt03711e
_journal_volume 45
_journal_year 2016
_chemical_formula_moiety 'C32 H42 N8 Fe2 Cl2 , 2(Cl O4) , 0.5(C2 H6 O)'
_chemical_formula_sum 'C33 H45 Cl4 Fe2 N8 O9.5'
_chemical_formula_weight 959.27
_chemical_name_systematic
; 
 ? 
;
_space_group_IT_number 2
_symmetry_cell_setting triclinic
_symmetry_space_group_name_Hall '-P 1'
_symmetry_space_group_name_H-M 'P -1'
_atom_sites_solution_hydrogens geom
_atom_sites_solution_primary direct
_atom_sites_solution_secondary difmap
_audit_creation_method SHELXL-97
_audit_update_record
;
2014-09-15 deposited with the CCDC.
2016-01-04 downloaded from the CCDC.
;
_cell_angle_alpha 83.133(2)
_cell_angle_beta 81.364(2)
_cell_angle_gamma 72.765(2)
_cell_formula_units_Z 2
_cell_length_a 8.1714(4)
_cell_length_b 13.1963(6)
_cell_length_c 19.2643(10)
_cell_measurement_reflns_used 9954
_cell_measurement_temperature 100(2)
_cell_measurement_theta_max 27.00
_cell_measurement_theta_min 2.70
_cell_volume 1955.33(17)
_computing_cell_refinement 'APEX2 v2009.11-0 (Bruker AXS, 2009)'
_computing_data_collection 'APEX2 v2009.11-0 (Bruker AXS, 2009)'
_computing_data_reduction 'SAINT (Bruker AXS, 2009)'
_computing_molecular_graphics 'DIAMOND 2.1 (Crystal Impact, 2001)'
_computing_publication_material 'SHELXL-97 (Sheldrick, 2008)'
_computing_structure_refinement 'SHELXL-97 (Sheldrick, 2008)'
_computing_structure_solution 'SHELXS-97 (Sheldrick, 2008)'
_diffrn_ambient_temperature 100(2)
_diffrn_measured_fraction_theta_full 0.965
_diffrn_measured_fraction_theta_max 0.965
_diffrn_measurement_device 'Bruker KAPPA APEX II'
_diffrn_measurement_device_type 'four circle diffractometer'
_diffrn_measurement_method 'omega- and phi-scans'
_diffrn_radiation_monochromator 'graphite monochromator'
_diffrn_radiation_source 'fine focus sealed tube'
_diffrn_radiation_type MoK\a
_diffrn_radiation_wavelength 0.71073
_diffrn_reflns_av_R_equivalents 0.0302
_diffrn_reflns_av_sigmaI/netI 0.0206
_diffrn_reflns_limit_h_max 10
_diffrn_reflns_limit_h_min -10
_diffrn_reflns_limit_k_max 16
_diffrn_reflns_limit_k_min -16
_diffrn_reflns_limit_l_max 24
_diffrn_reflns_limit_l_min 0
_diffrn_reflns_number 75009
_diffrn_reflns_theta_full 27.00
_diffrn_reflns_theta_max 27.00
_diffrn_reflns_theta_min 2.70
_diffrn_standards_decay_% 0
_diffrn_standards_interval_count 0
_diffrn_standards_interval_time 0
_exptl_absorpt_coefficient_mu 1.081
_exptl_absorpt_correction_T_max 0.9479
_exptl_absorpt_correction_T_min 0.7664
_exptl_absorpt_correction_type multi-scan
_exptl_absorpt_process_details 'TWINABS 2012/1 (Bruker AXS, 2012)'
_exptl_crystal_colour brown
_exptl_crystal_density_diffrn 1.629
_exptl_crystal_density_method 'not measured'
_exptl_crystal_description plate
_exptl_crystal_F_000 990
_exptl_crystal_size_max 0.26
_exptl_crystal_size_mid 0.10
_exptl_crystal_size_min 0.05
_refine_diff_density_max 0.674
_refine_diff_density_min -0.415
_refine_diff_density_rms 0.079
_refine_ls_extinction_method none
_refine_ls_goodness_of_fit_ref 1.140
_refine_ls_hydrogen_treatment constr
_refine_ls_matrix_type full
_refine_ls_number_parameters 508
_refine_ls_number_reflns 8055
_refine_ls_number_restraints 0
_refine_ls_restrained_S_all 1.140
_refine_ls_R_factor_all 0.0341
_refine_ls_R_factor_gt 0.0310
_refine_ls_shift/su_max 0.013
_refine_ls_shift/su_mean 0.000
_refine_ls_structure_factor_coef Fsqd
_refine_ls_weighting_details 'calc w=1/[\s^2^(Fo^2^)+(0.0533P)^2^+2.3249P] where P=(Fo^2^+2Fc^2^)/3'
_refine_ls_weighting_scheme calc
_refine_ls_wR_factor_gt 0.0952
_refine_ls_wR_factor_ref 0.0983
_reflns_number_gt 7683
_reflns_number_total 8055
_reflns_threshold_expression >2sigma(I)
_cod_data_source_file c5dt03711e2.cif
_cod_data_source_block g2214
_cod_depositor_comments 'Adding full bibliography for 7037891--7037896.cif.'
_cod_original_sg_symbol_H-M P-1
_cod_original_formula_sum 'C33 H45 Cl4 Fe2 N8 O9.50'
_cod_database_code 7037893

loop_
_symmetry_equiv_pos_as_xyz
'x, y, z'
'-x, -y, -z'

loop_
_atom_site_label
_atom_site_type_symbol
_atom_site_fract_x
_atom_site_fract_y
_atom_site_fract_z
_atom_site_U_iso_or_equiv
_atom_site_adp_type
_atom_site_occupancy
_atom_site_symmetry_multiplicity
_atom_site_calc_flag
_atom_site_refinement_flags
Fe1 Fe 0.99509(6) 0.05749(4) 0.22971(3) 0.01091(10) Uani 1 1 d .
Fe2 Fe 0.68777(6) 0.28974(4) 0.29636(3) 0.01253(11) Uani 1 1 d .
O3 O 0.8396(3) 0.17584(18) 0.25791(13) 0.0131(4) Uani 1 1 d .
Cl1 Cl 1.22678(10) 0.12349(7) 0.19291(5) 0.01995(18) Uani 1 1 d .
Cl2 Cl 0.48014(12) 0.20945(7) 0.35080(5) 0.0255(2) Uani 1 1 d .
N1 N 1.0300(4) -0.0018(2) 0.34278(16) 0.0160(6) Uani 1 1 d .
N2 N 0.8159(3) -0.0415(2) 0.24762(15) 0.0130(5) Uani 1 1 d .
N3 N 0.8879(3) 0.0759(2) 0.13170(15) 0.0132(6) Uani 1 1 d .
N4 N 1.1580(4) -0.1050(2) 0.19872(16) 0.0143(6) Uani 1 1 d .
N41 N 0.8651(4) 0.2818(2) 0.37684(16) 0.0177(6) Uani 1 1 d .
N42 N 0.8234(3) 0.4057(2) 0.24289(14) 0.0119(5) Uani 1 1 d .
N43 N 0.5833(3) 0.3419(2) 0.19765(15) 0.0135(6) Uani 1 1 d .
N44 N 0.5244(4) 0.4423(2) 0.33476(16) 0.0169(6) Uani 1 1 d .
C1 C 0.9438(5) 0.0822(3) 0.39227(19) 0.0198(7) Uani 1 1 d .
H1A H 0.9631 0.0520 0.4409 0.024 Uiso 1 1 calc R
H1B H 0.8179 0.1036 0.3897 0.024 Uiso 1 1 calc R
C2 C 0.9406(5) -0.0871(3) 0.3582(2) 0.0195(7) Uani 1 1 d .
H2A H 0.9155 -0.1006 0.4098 0.023 Uiso 1 1 calc R
H2B H 1.0168 -0.1538 0.3392 0.023 Uiso 1 1 calc R
C3 C 0.7738(4) -0.0538(3) 0.32519(18) 0.0161(7) Uani 1 1 d .
H3A H 0.7113 -0.1085 0.3381 0.019 Uiso 1 1 calc R
H3B H 0.6989 0.0144 0.3426 0.019 Uiso 1 1 calc R
C4 C 1.2128(5) -0.0465(3) 0.3551(2) 0.0230(8) Uani 1 1 d .
H4A H 1.2709 0.0097 0.3457 0.034 Uiso 1 1 calc R
H4B H 1.2698 -0.1032 0.3236 0.034 Uiso 1 1 calc R
H4C H 1.2189 -0.0759 0.4042 0.034 Uiso 1 1 calc R
C5 C 0.6662(4) 0.0241(3) 0.21251(18) 0.0161(7) Uani 1 1 d .
H5A H 0.6047 0.0869 0.2391 0.019 Uiso 1 1 calc R
H5B H 0.5849 -0.0179 0.2109 0.019 Uiso 1 1 calc R
C6 C 0.7302(4) 0.0597(3) 0.13874(18) 0.0157(7) Uani 1 1 d .
C7 C 0.6351(5) 0.0775(3) 0.0835(2) 0.0225(8) Uani 1 1 d .
H7 H 0.5258 0.0639 0.0895 0.027 Uiso 1 1 calc R
C8 C 0.7020(6) 0.1161(3) 0.0182(2) 0.0296(9) Uani 1 1 d .
H8 H 0.6377 0.1302 -0.0208 0.035 Uiso 1 1 calc R
C9 C 0.8612(5) 0.1333(3) 0.0108(2) 0.0235(8) Uani 1 1 d .
H9 H 0.9087 0.1593 -0.0334 0.028 Uiso 1 1 calc R
C10 C 0.9519(4) 0.1125(3) 0.06852(18) 0.0161(7) Uani 1 1 d .
H10 H 1.0624 0.1245 0.0633 0.019 Uiso 1 1 calc R
C25 C 0.8842(4) -0.1466(3) 0.21807(19) 0.0161(7) Uani 1 1 d .
H25A H 0.8279 -0.1448 0.1757 0.019 Uiso 1 1 calc R
H25B H 0.8530 -0.2011 0.2531 0.019 Uiso 1 1 calc R
C26 C 1.0765(4) -0.1788(3) 0.19843(18) 0.0148(7) Uani 1 1 d .
C27 C 1.1608(5) -0.2805(3) 0.1775(2) 0.0202(7) Uani 1 1 d .
H27 H 1.0990 -0.3315 0.1787 0.024 Uiso 1 1 calc R
C28 C 1.3347(5) -0.3060(3) 0.1550(2) 0.0224(8) Uani 1 1 d .
H28 H 1.3947 -0.3746 0.1398 0.027 Uiso 1 1 calc R
C29 C 1.4219(5) -0.2298(3) 0.1549(2) 0.0206(7) Uani 1 1 d .
H29 H 1.5423 -0.2452 0.1398 0.025 Uiso 1 1 calc R
C30 C 1.3292(4) -0.1314(3) 0.17726(19) 0.0178(7) Uani 1 1 d .
H30 H 1.3887 -0.0796 0.1776 0.021 Uiso 1 1 calc R
C41 C 1.0082(5) 0.1808(3) 0.3769(2) 0.0185(7) Uani 1 1 d .
H41A H 1.0828 0.1811 0.4129 0.022 Uiso 1 1 calc R
H41B H 1.0794 0.1772 0.3304 0.022 Uiso 1 1 calc R
C42 C 0.9422(5) 0.3720(3) 0.35533(19) 0.0200(7) Uani 1 1 d .
H42A H 1.0484 0.3593 0.3779 0.024 Uiso 1 1 calc R
H42B H 0.8596 0.4391 0.3710 0.024 Uiso 1 1 calc R
C43 C 0.9849(4) 0.3815(3) 0.27613(19) 0.0170(7) Uani 1 1 d .
H43A H 1.0410 0.4390 0.2619 0.020 Uiso 1 1 calc R
H43B H 1.0659 0.3140 0.2603 0.020 Uiso 1 1 calc R
C44 C 0.7739(6) 0.2944(3) 0.44987(19) 0.0262(8) Uani 1 1 d .
H44A H 0.7183 0.2375 0.4638 0.039 Uiso 1 1 calc R
H44B H 0.6862 0.3636 0.4513 0.039 Uiso 1 1 calc R
H44C H 0.8574 0.2905 0.4824 0.039 Uiso 1 1 calc R
C45 C 0.8575(4) 0.3813(3) 0.16763(18) 0.0126(6) Uani 1 1 d .
H45A H 0.9488 0.3132 0.1619 0.015 Uiso 1 1 calc R
H45B H 0.8970 0.4382 0.1380 0.015 Uiso 1 1 calc R
C46 C 0.6918(4) 0.3739(2) 0.14547(18) 0.0130(6) Uani 1 1 d .
C47 C 0.6551(5) 0.3960(3) 0.0772(2) 0.0185(7) Uani 1 1 d .
H47 H 0.7336 0.4180 0.0413 0.022 Uiso 1 1 calc R
C48 C 0.5001(5) 0.3855(3) 0.0616(2) 0.0217(8) Uani 1 1 d .
H48 H 0.4717 0.4000 0.0147 0.026 Uiso 1 1 calc R
C49 C 0.3886(5) 0.3541(3) 0.1145(2) 0.0250(8) Uani 1 1 d .
H49 H 0.2816 0.3475 0.1049 0.030 Uiso 1 1 calc R
C50 C 0.4344(4) 0.3322(3) 0.1817(2) 0.0195(7) Uani 1 1 d .
H50 H 0.3580 0.3095 0.2182 0.023 Uiso 1 1 calc R
C65 C 0.7192(4) 0.5176(3) 0.24927(19) 0.0171(7) Uani 1 1 d .
H65A H 0.6790 0.5480 0.2032 0.020 Uiso 1 1 calc R
H65B H 0.7933 0.5590 0.2609 0.020 Uiso 1 1 calc R
C66 C 0.5651(4) 0.5298(3) 0.30461(18) 0.0159(7) Uani 1 1 d .
C67 C 0.4658(5) 0.6308(3) 0.32202(19) 0.0213(8) Uani 1 1 d .
H67 H 0.4969 0.6922 0.3005 0.026 Uiso 1 1 calc R
C68 C 0.3214(5) 0.6407(3) 0.3710(2) 0.0252(8) Uani 1 1 d .
H68 H 0.2517 0.7092 0.3833 0.030 Uiso 1 1 calc R
C69 C 0.2791(5) 0.5512(3) 0.4018(2) 0.0224(8) Uani 1 1 d .
H69 H 0.1796 0.5566 0.4353 0.027 Uiso 1 1 calc R
C70 C 0.3838(5) 0.4536(3) 0.38316(19) 0.0213(7) Uani 1 1 d .
H70 H 0.3562 0.3914 0.4053 0.026 Uiso 1 1 calc R
Cl3 Cl 0.87785(10) 0.66029(7) 0.04943(4) 0.01645(17) Uani 1 1 d .
O31 O 1.0284(4) 0.5893(2) 0.07722(17) 0.0318(7) Uani 1 1 d .
O32 O 0.7355(3) 0.6144(2) 0.06604(14) 0.0206(5) Uani 1 1 d .
O33 O 0.8321(4) 0.7609(2) 0.08059(16) 0.0291(6) Uani 1 1 d .
O34 O 0.9145(4) 0.6781(2) -0.02522(14) 0.0277(6) Uani 1 1 d .
Cl4 Cl 0.24337(13) 0.32143(7) 0.57427(5) 0.0251(2) Uani 1 1 d .
O41 O 0.2794(5) 0.4199(2) 0.54931(17) 0.0393(8) Uani 1 1 d .
O42 O 0.1385(5) 0.2956(3) 0.5289(2) 0.0498(10) Uani 1 1 d .
O43 O 0.4028(4) 0.2376(2) 0.57565(19) 0.0356(7) Uani 1 1 d .
O44 O 0.1520(4) 0.3299(2) 0.64403(17) 0.0345(7) Uani 1 1 d .
O1S O 0.2993(8) 0.0664(5) 0.4948(4) 0.0382(15) Uiso 0.50 1 d P
C1S C 0.4246(13) -0.0065(8) 0.4825(6) 0.063(2) Uiso 0.70 1 d P
C2S C 0.5000 0.0000 0.5000 0.097(7) Uiso 0.60 2 d SP

loop_
_atom_site_aniso_label
_atom_site_aniso_U_11
_atom_site_aniso_U_22
_atom_site_aniso_U_33
_atom_site_aniso_U_23
_atom_site_aniso_U_13
_atom_site_aniso_U_12
Fe1 0.0106(2) 0.0091(2) 0.0124(2) -0.00151(18) -0.00184(18) -0.00153(16)
Fe2 0.0141(2) 0.0099(2) 0.0116(2) -0.00181(18) 0.00151(18) -0.00162(17)
O3 0.0159(11) 0.0092(10) 0.0121(11) -0.0020(8) -0.0020(9) 0.0002(9)
Cl1 0.0134(4) 0.0154(4) 0.0318(5) -0.0028(3) -0.0027(3) -0.0048(3)
Cl2 0.0268(4) 0.0204(4) 0.0254(5) -0.0023(4) 0.0063(4) -0.0055(3)
N1 0.0200(14) 0.0119(13) 0.0140(15) -0.0011(11) -0.0056(11) 0.0007(11)
N2 0.0131(13) 0.0141(13) 0.0110(14) -0.0025(10) 0.0004(10) -0.0030(10)
N3 0.0121(13) 0.0117(13) 0.0155(15) -0.0024(11) 0.0004(11) -0.0037(10)
N4 0.0148(13) 0.0114(13) 0.0160(14) -0.0019(11) -0.0018(11) -0.0023(11)
N41 0.0268(15) 0.0115(13) 0.0118(14) -0.0007(11) -0.0032(12) -0.0007(12)
N42 0.0129(12) 0.0109(12) 0.0112(14) -0.0008(10) -0.0039(10) -0.0010(10)
N43 0.0117(12) 0.0111(13) 0.0151(14) 0.0012(11) -0.0010(11) -0.0007(10)
N44 0.0189(14) 0.0154(14) 0.0128(15) -0.0025(11) 0.0012(11) -0.0002(11)
C1 0.0304(19) 0.0138(16) 0.0133(18) -0.0015(13) -0.0040(14) -0.0028(14)
C2 0.0269(18) 0.0127(16) 0.0177(18) 0.0025(13) -0.0079(15) -0.0028(14)
C3 0.0209(16) 0.0166(16) 0.0093(16) 0.0016(13) 0.0013(13) -0.0058(13)
C4 0.0252(19) 0.0161(17) 0.027(2) 0.0011(15) -0.0157(16) 0.0004(14)
C5 0.0132(14) 0.0217(17) 0.0140(17) 0.0014(13) -0.0023(12) -0.0066(13)
C6 0.0147(15) 0.0183(16) 0.0131(17) -0.0004(13) -0.0008(13) -0.0040(13)
C7 0.0199(17) 0.030(2) 0.0194(19) 0.0020(15) -0.0070(14) -0.0089(15)
C8 0.038(2) 0.036(2) 0.017(2) 0.0039(17) -0.0115(17) -0.0129(19)
C9 0.036(2) 0.0204(18) 0.0134(18) 0.0021(14) 0.0002(15) -0.0098(16)
C10 0.0184(16) 0.0148(15) 0.0148(17) -0.0027(13) 0.0030(13) -0.0059(13)
C25 0.0185(16) 0.0139(15) 0.0193(18) -0.0053(13) -0.0019(13) -0.0084(13)
C26 0.0195(16) 0.0138(15) 0.0103(16) 0.0000(12) -0.0014(13) -0.0039(13)
C27 0.0270(18) 0.0145(16) 0.0186(18) -0.0026(14) -0.0054(14) -0.0035(14)
C28 0.0291(19) 0.0152(16) 0.0176(18) -0.0081(14) -0.0058(15) 0.0060(14)
C29 0.0170(16) 0.0220(18) 0.0164(18) -0.0008(14) -0.0016(13) 0.0037(14)
C30 0.0137(15) 0.0180(16) 0.0192(18) 0.0001(14) -0.0016(13) -0.0017(13)
C41 0.0265(18) 0.0116(16) 0.0177(18) -0.0017(13) -0.0097(14) -0.0026(14)
C42 0.0270(18) 0.0136(16) 0.0200(19) -0.0028(14) -0.0101(15) -0.0028(14)
C43 0.0137(15) 0.0151(15) 0.0241(19) -0.0026(13) -0.0073(13) -0.0041(13)
C44 0.044(2) 0.0212(18) 0.0104(18) -0.0042(14) -0.0049(16) -0.0034(17)
C45 0.0129(15) 0.0146(15) 0.0099(16) -0.0015(12) -0.0012(12) -0.0032(12)
C46 0.0117(14) 0.0090(14) 0.0173(17) 0.0002(12) -0.0029(12) -0.0014(12)
C47 0.0256(17) 0.0122(15) 0.0184(18) 0.0006(13) -0.0071(14) -0.0049(13)
C48 0.034(2) 0.0150(16) 0.0204(19) 0.0040(14) -0.0178(16) -0.0080(15)
C49 0.0176(17) 0.0193(17) 0.039(2) 0.0036(16) -0.0127(16) -0.0041(14)
C50 0.0159(16) 0.0155(16) 0.026(2) 0.0020(14) -0.0039(14) -0.0040(13)
C65 0.0190(16) 0.0124(15) 0.0167(18) -0.0038(12) 0.0003(13) 0.0002(13)
C66 0.0189(16) 0.0152(15) 0.0118(17) -0.0041(13) -0.0045(13) 0.0001(13)
C67 0.032(2) 0.0142(16) 0.0118(17) 0.0008(13) -0.0035(15) 0.0024(14)
C68 0.0273(19) 0.0203(18) 0.0182(19) -0.0044(15) -0.0041(15) 0.0100(15)
C69 0.0196(17) 0.0267(19) 0.0125(18) -0.0054(14) 0.0036(13) 0.0047(14)
C70 0.0250(18) 0.0223(18) 0.0125(18) -0.0059(14) 0.0071(14) -0.0033(15)
Cl3 0.0181(4) 0.0192(4) 0.0144(4) -0.0051(3) 0.0010(3) -0.0089(3)
O31 0.0213(13) 0.0335(16) 0.0424(18) -0.0028(14) -0.0120(13) -0.0067(12)
O32 0.0204(12) 0.0213(12) 0.0226(14) -0.0045(10) -0.0005(10) -0.0099(10)
O33 0.0303(15) 0.0261(14) 0.0345(17) -0.0153(12) 0.0066(12) -0.0136(12)
O34 0.0351(15) 0.0341(15) 0.0170(14) -0.0041(12) 0.0023(11) -0.0163(13)
Cl4 0.0375(5) 0.0147(4) 0.0225(5) -0.0020(3) -0.0069(4) -0.0046(4)
O41 0.071(2) 0.0179(14) 0.0246(16) -0.0011(12) 0.0034(15) -0.0111(15)
O42 0.053(2) 0.047(2) 0.052(2) -0.0233(18) -0.0262(18) -0.0021(17)
O43 0.0318(16) 0.0201(14) 0.052(2) -0.0043(14) -0.0026(14) -0.0034(12)
O44 0.0412(17) 0.0336(16) 0.0270(17) 0.0016(13) -0.0014(13) -0.0108(14)

loop_
_atom_type_symbol
_atom_type_description
_atom_type_scat_dispersion_real
_atom_type_scat_dispersion_imag
_atom_type_scat_source
C C 0.0033 0.0016 'International Tables Vol C Tables 4.2.6.8 and 6.1.1.4'
H H 0.0000 0.0000 'International Tables Vol C Tables 4.2.6.8 and 6.1.1.4'
N N 0.0061 0.0033 'International Tables Vol C Tables 4.2.6.8 and 6.1.1.4'
O O 0.0106 0.0060 'International Tables Vol C Tables 4.2.6.8 and 6.1.1.4'
Cl Cl 0.1484 0.1585 'International Tables Vol C Tables 4.2.6.8 and 6.1.1.4'
Fe Fe 0.3463 0.8444 'International Tables Vol C Tables 4.2.6.8 and 6.1.1.4'

loop_
_geom_angle_atom_site_label_1
_geom_angle_atom_site_label_2
_geom_angle_atom_site_label_3
_geom_angle
_geom_angle_site_symmetry_1
_geom_angle_site_symmetry_3
O3 Fe1 N3 91.16(11) . .
O3 Fe1 N2 95.62(10) . .
N3 Fe1 N2 75.10(10) . .
O3 Fe1 N1 90.17(11) . .
N3 Fe1 N1 156.41(11) . .
N2 Fe1 N1 81.33(11) . .
O3 Fe1 N4 170.87(11) . .
N3 Fe1 N4 86.95(10) . .
N2 Fe1 N4 75.25(10) . .
N1 Fe1 N4 88.03(10) . .
O3 Fe1 Cl1 99.42(8) . .
N3 Fe1 Cl1 99.97(8) . .
N2 Fe1 Cl1 164.29(8) . .
N1 Fe1 Cl1 103.04(8) . .
N4 Fe1 Cl1 89.71(8) . .
O3 Fe1 Fe2 3.26(8) . .
N3 Fe1 Fe2 94.22(7) . .
N2 Fe1 Fe2 95.32(7) . .
N1 Fe1 Fe2 86.91(7) . .
N4 Fe1 Fe2 169.89(8) . .
Cl1 Fe1 Fe2 99.96(3) . .
O3 Fe2 N43 90.44(11) . .
O3 Fe2 N44 172.00(11) . .
N43 Fe2 N44 87.28(11) . .
O3 Fe2 N42 95.17(10) . .
N43 Fe2 N42 74.38(10) . .
N44 Fe2 N42 76.83(11) . .
O3 Fe2 N41 90.28(11) . .
N43 Fe2 N41 155.07(11) . .
N44 Fe2 N41 88.57(11) . .
N42 Fe2 N41 80.74(11) . .
O3 Fe2 Cl2 98.75(8) . .
N43 Fe2 Cl2 97.78(8) . .
N44 Fe2 Cl2 89.16(8) . .
N42 Fe2 Cl2 164.10(7) . .
N41 Fe2 Cl2 106.73(9) . .
O3 Fe2 Fe1 3.23(8) . .
N43 Fe2 Fe1 93.61(7) . .
N44 Fe2 Fe1 172.90(8) . .
N42 Fe2 Fe1 96.61(7) . .
N41 Fe2 Fe1 87.67(7) . .
Cl2 Fe2 Fe1 97.69(3) . .
Fe1 O3 Fe2 173.51(15) . .
C4 N1 C1 108.9(3) . .
C4 N1 C2 109.6(3) . .
C1 N1 C2 107.8(3) . .
C4 N1 Fe1 113.5(2) . .
C1 N1 Fe1 112.3(2) . .
C2 N1 Fe1 104.5(2) . .
C5 N2 C25 110.1(3) . .
C5 N2 C3 112.3(3) . .
C25 N2 C3 111.0(3) . .
C5 N2 Fe1 103.3(2) . .
C25 N2 Fe1 114.86(19) . .
C3 N2 Fe1 105.1(2) . .
C10 N3 C6 118.8(3) . .
C10 N3 Fe1 126.8(2) . .
C6 N3 Fe1 113.9(2) . .
C26 N4 C30 117.7(3) . .
C26 N4 Fe1 117.1(2) . .
C30 N4 Fe1 125.1(2) . .
C41 N41 C44 108.8(3) . .
C41 N41 C42 108.1(3) . .
C44 N41 C42 108.7(3) . .
C41 N41 Fe2 111.9(2) . .
C44 N41 Fe2 113.2(2) . .
C42 N41 Fe2 105.9(2) . .
C65 N42 C43 111.6(3) . .
C65 N42 C45 110.1(2) . .
C43 N42 C45 112.3(3) . .
C65 N42 Fe2 113.0(2) . .
C43 N42 Fe2 105.3(2) . .
C45 N42 Fe2 104.37(19) . .
C50 N43 C46 118.5(3) . .
C50 N43 Fe2 126.2(2) . .
C46 N43 Fe2 114.7(2) . .
C66 N44 C70 118.6(3) . .
C66 N44 Fe2 116.4(2) . .
C70 N44 Fe2 124.9(2) . .
N1 C1 C41 113.5(3) . .
N1 C1 H1A 108.9 . .
C41 C1 H1A 108.9 . .
N1 C1 H1B 108.9 . .
C41 C1 H1B 108.9 . .
H1A C1 H1B 107.7 . .
N1 C2 C3 110.3(3) . .
N1 C2 H2A 109.6 . .
C3 C2 H2A 109.6 . .
N1 C2 H2B 109.6 . .
C3 C2 H2B 109.6 . .
H2A C2 H2B 108.1 . .
N2 C3 C2 108.5(3) . .
N2 C3 H3A 110.0 . .
C2 C3 H3A 110.0 . .
N2 C3 H3B 110.0 . .
C2 C3 H3B 110.0 . .
H3A C3 H3B 108.4 . .
N1 C4 H4A 109.5 . .
N1 C4 H4B 109.5 . .
H4A C4 H4B 109.5 . .
N1 C4 H4C 109.5 . .
H4A C4 H4C 109.5 . .
H4B C4 H4C 109.5 . .
N2 C5 C6 108.7(3) . .
N2 C5 H5A 109.9 . .
C6 C5 H5A 109.9 . .
N2 C5 H5B 109.9 . .
C6 C5 H5B 109.9 . .
H5A C5 H5B 108.3 . .
N3 C6 C7 122.2(3) . .
N3 C6 C5 114.6(3) . .
C7 C6 C5 123.1(3) . .
C6 C7 C8 118.6(3) . .
C6 C7 H7 120.7 . .
C8 C7 H7 120.7 . .
C9 C8 C7 119.4(4) . .
C9 C8 H8 120.3 . .
C7 C8 H8 120.3 . .
C8 C9 C10 119.2(4) . .
C8 C9 H9 120.4 . .
C10 C9 H9 120.4 . .
N3 C10 C9 121.7(3) . .
N3 C10 H10 119.1 . .
C9 C10 H10 119.1 . .
N2 C25 C26 113.6(3) . .
N2 C25 H25A 108.8 . .
C26 C25 H25A 108.8 . .
N2 C25 H25B 108.8 . .
C26 C25 H25B 108.8 . .
H25A C25 H25B 107.7 . .
N4 C26 C27 122.7(3) . .
N4 C26 C25 117.3(3) . .
C27 C26 C25 119.9(3) . .
C28 C27 C26 119.0(3) . .
C28 C27 H27 120.5 . .
C26 C27 H27 120.5 . .
C27 C28 C29 119.0(3) . .
C27 C28 H28 120.5 . .
C29 C28 H28 120.5 . .
C30 C29 C28 118.3(3) . .
C30 C29 H29 120.8 . .
C28 C29 H29 120.8 . .
N4 C30 C29 123.3(3) . .
N4 C30 H30 118.4 . .
C29 C30 H30 118.4 . .
N41 C41 C1 112.8(3) . .
N41 C41 H41A 109.0 . .
C1 C41 H41A 109.0 . .
N41 C41 H41B 109.0 . .
C1 C41 H41B 109.0 . .
H41A C41 H41B 107.8 . .
N41 C42 C43 109.6(3) . .
N41 C42 H42A 109.7 . .
C43 C42 H42A 109.7 . .
N41 C42 H42B 109.7 . .
C43 C42 H42B 109.7 . .
H42A C42 H42B 108.2 . .
N42 C43 C42 109.3(3) . .
N42 C43 H43A 109.8 . .
C42 C43 H43A 109.8 . .
N42 C43 H43B 109.8 . .
C42 C43 H43B 109.8 . .
H43A C43 H43B 108.3 . .
N41 C44 H44A 109.5 . .
N41 C44 H44B 109.5 . .
H44A C44 H44B 109.5 . .
N41 C44 H44C 109.5 . .
H44A C44 H44C 109.5 . .
H44B C44 H44C 109.5 . .
N42 C45 C46 108.2(3) . .
N42 C45 H45A 110.1 . .
C46 C45 H45A 110.1 . .
N42 C45 H45B 110.1 . .
C46 C45 H45B 110.1 . .
H45A C45 H45B 108.4 . .
N43 C46 C47 122.2(3) . .
N43 C46 C45 115.2(3) . .
C47 C46 C45 122.6(3) . .
C46 C47 C48 118.4(3) . .
C46 C47 H47 120.8 . .
C48 C47 H47 120.8 . .
C49 C48 C47 119.6(3) . .
C49 C48 H48 120.2 . .
C47 C48 H48 120.2 . .
C48 C49 C50 118.8(3) . .
C48 C49 H49 120.6 . .
C50 C49 H49 120.6 . .
N43 C50 C49 122.4(3) . .
N43 C50 H50 118.8 . .
C49 C50 H50 118.8 . .
N42 C65 C66 113.3(3) . .
N42 C65 H65A 108.9 . .
C66 C65 H65A 108.9 . .
N42 C65 H65B 108.9 . .
C66 C65 H65B 108.9 . .
H65A C65 H65B 107.7 . .
N44 C66 C67 121.4(3) . .
N44 C66 C65 118.7(3) . .
C67 C66 C65 119.9(3) . .
C68 C67 C66 119.1(4) . .
C68 C67 H67 120.4 . .
C66 C67 H67 120.4 . .
C69 C68 C67 119.6(3) . .
C69 C68 H68 120.2 . .
C67 C68 H68 120.2 . .
C68 C69 C70 118.6(3) . .
C68 C69 H69 120.7 . .
C70 C69 H69 120.7 . .
N44 C70 C69 122.7(4) . .
N44 C70 H70 118.7 . .
C69 C70 H70 118.7 . .
O34 Cl3 O31 109.41(18) . .
O34 Cl3 O32 110.05(17) . .
O31 Cl3 O32 109.65(17) . .
O34 Cl3 O33 109.05(18) . .
O31 Cl3 O33 109.54(18) . .
O32 Cl3 O33 109.12(16) . .
O41 Cl4 O44 109.44(19) . .
O41 Cl4 O43 109.5(2) . .
O44 Cl4 O43 109.5(2) . .
O41 Cl4 O42 110.7(2) . .
O44 Cl4 O42 108.8(2) . .
O43 Cl4 O42 108.9(2) . .
C1S O1S C2S 26.7(5) . .
C2S C1S O1S 109.5(11) . .
C2S C1S C1S 0.0(6) . 2_656
O1S C1S C1S 109.5(11) . 2_656
C1S C2S C1S 180.0(19) 2_656 .
C1S C2S O1S 43.8(8) 2_656 2_656
C1S C2S O1S 136.2(8) . 2_656
C1S C2S O1S 136.2(8) 2_656 .
C1S C2S O1S 43.8(8) . .
O1S C2S O1S 179.998(1) 2_656 .

loop_
_geom_bond_atom_site_label_1
_geom_bond_atom_site_label_2
_geom_bond_distance
_geom_bond_site_symmetry_2
Fe1 O3 1.780(2) .
Fe1 N3 2.157(3) .
Fe1 N2 2.201(3) .
Fe1 N1 2.255(3) .
Fe1 N4 2.259(3) .
Fe1 Cl1 2.2961(10) .
Fe1 Fe2 3.5721(7) .
Fe2 O3 1.798(2) .
Fe2 N43 2.155(3) .
Fe2 N44 2.202(3) .
Fe2 N42 2.217(3) .
Fe2 N41 2.249(3) .
Fe2 Cl2 2.3166(11) .
N1 C4 1.478(4) .
N1 C1 1.491(4) .
N1 C2 1.493(5) .
N2 C5 1.478(4) .
N2 C25 1.480(4) .
N2 C3 1.483(4) .
N3 C10 1.344(4) .
N3 C6 1.353(4) .
N4 C26 1.334(4) .
N4 C30 1.349(4) .
N41 C41 1.491(4) .
N41 C44 1.493(5) .
N41 C42 1.495(5) .
N42 C65 1.479(4) .
N42 C43 1.486(4) .
N42 C45 1.490(4) .
N43 C50 1.343(4) .
N43 C46 1.352(4) .
N44 C66 1.338(5) .
N44 C70 1.350(4) .
C1 C41 1.524(5) .
C1 H1A 0.9900 .
C1 H1B 0.9900 .
C2 C3 1.515(5) .
C2 H2A 0.9900 .
C2 H2B 0.9900 .
C3 H3A 0.9900 .
C3 H3B 0.9900 .
C4 H4A 0.9800 .
C4 H4B 0.9800 .
C4 H4C 0.9800 .
C5 C6 1.508(5) .
C5 H5A 0.9900 .
C5 H5B 0.9900 .
C6 C7 1.368(5) .
C7 C8 1.395(6) .
C7 H7 0.9500 .
C8 C9 1.370(6) .
C8 H8 0.9500 .
C9 C10 1.384(5) .
C9 H9 0.9500 .
C10 H10 0.9500 .
C25 C26 1.502(5) .
C25 H25A 0.9900 .
C25 H25B 0.9900 .
C26 C27 1.391(5) .
C27 C28 1.374(5) .
C27 H27 0.9500 .
C28 C29 1.394(6) .
C28 H28 0.9500 .
C29 C30 1.378(5) .
C29 H29 0.9500 .
C30 H30 0.9500 .
C41 H41A 0.9900 .
C41 H41B 0.9900 .
C42 C43 1.512(5) .
C42 H42A 0.9900 .
C42 H42B 0.9900 .
C43 H43A 0.9900 .
C43 H43B 0.9900 .
C44 H44A 0.9800 .
C44 H44B 0.9800 .
C44 H44C 0.9800 .
C45 C46 1.513(4) .
C45 H45A 0.9900 .
C45 H45B 0.9900 .
C46 C47 1.371(5) .
C47 C48 1.393(5) .
C47 H47 0.9500 .
C48 C49 1.373(6) .
C48 H48 0.9500 .
C49 C50 1.375(6) .
C49 H49 0.9500 .
C50 H50 0.9500 .
C65 C66 1.505(5) .
C65 H65A 0.9900 .
C65 H65B 0.9900 .
C66 C67 1.390(5) .
C67 C68 1.379(6) .
C67 H67 0.9500 .
C68 C69 1.371(6) .
C68 H68 0.9500 .
C69 C70 1.373(5) .
C69 H69 0.9500 .
C70 H70 0.9500 .
Cl3 O34 1.430(3) .
Cl3 O31 1.440(3) .
Cl3 O32 1.443(3) .
Cl3 O33 1.446(3) .
Cl4 O41 1.428(3) .
Cl4 O44 1.436(3) .
Cl4 O43 1.439(3) .
Cl4 O42 1.443(3) .
O1S C1S 1.194(11) .
O1S C2S 1.626(7) .
C1S C2S 0.775(10) .
C1S C1S 1.55(2) 2_656
C2S C1S 0.775(10) 2_656
C2S O1S 1.626(7) 2_656
